data_4030638
loop_
_publ_author_name
'Fan, Yu-Shiou'
'Das, Utpal'
'Hsiao, Ming-Yu'
'Liu, Meng-Hsien'
'Lin, Wenwei'

_publ_section_title
;
 Chemoselective intramolecular Wittig reactions for the synthesis of
 oxazoles and benzofurans.
;
_journal_issue 23
_journal_name_full 'The Journal of organic chemistry'
_journal_page_first 11567
_journal_page_last 11582
_journal_paper_doi 10.1021/jo502232q
_journal_volume 79
_journal_year 2014
_chemical_formula_moiety 'C27 H24 Br N O4'
_chemical_formula_sum 'C27 H24 Br N O4'
_chemical_formula_weight 506.38
_chemical_name_systematic
;
 ?
;
_space_group_IT_number 2
_symmetry_cell_setting triclinic
_symmetry_space_group_name_Hall '-P 1'
_symmetry_space_group_name_H-M 'P -1'
_atom_sites_solution_hydrogens geom
_atom_sites_solution_primary direct
_atom_sites_solution_secondary difmap
_audit_creation_method SHELXL-97
_cell_angle_alpha 83.822(3)
_cell_angle_beta 67.724(3)
_cell_angle_gamma 72.660(3)
_cell_formula_units_Z 2
_cell_length_a 10.5165(6)
_cell_length_b 11.0302(6)
_cell_length_c 11.7920(6)
_cell_measurement_reflns_used 0
_cell_measurement_temperature 296(2)
_cell_measurement_theta_max 0
_cell_measurement_theta_min 0
_cell_volume 1208.23(12)
_computing_molecular_graphics 'Ortep-3 for Windows (Farrugia, 1997)'
_computing_publication_material 'WinGX publication routines (Farrugia, 1999)'
_computing_structure_refinement 'SHELXL-97 (Sheldrick, 1997)'
_computing_structure_solution 'SHELXS-86 (Sheldrick, 1986)'
_diffrn_ambient_temperature 296(2)
_diffrn_measured_fraction_theta_full 0.982
_diffrn_measured_fraction_theta_max 0.982
_diffrn_radiation_monochromator graphite
_diffrn_radiation_source 'fine-focus sealed tube'
_diffrn_radiation_type MoK\a
_diffrn_radiation_wavelength 0.71073
_diffrn_reflns_av_R_equivalents 0.0344
_diffrn_reflns_av_sigmaI/netI 0.0650
_diffrn_reflns_limit_h_max 12
_diffrn_reflns_limit_h_min -12
_diffrn_reflns_limit_k_max 13
_diffrn_reflns_limit_k_min -11
_diffrn_reflns_limit_l_max 14
_diffrn_reflns_limit_l_min -11
_diffrn_reflns_number 10577
_diffrn_reflns_theta_full 25.22
_diffrn_reflns_theta_max 25.22
_diffrn_reflns_theta_min 1.87
_exptl_absorpt_coefficient_mu 1.734
_exptl_absorpt_correction_T_max 0.5821
_exptl_absorpt_correction_T_min 0.5159
_exptl_absorpt_correction_type multi-scan
_exptl_crystal_colour colorless
_exptl_crystal_density_diffrn 1.392
_exptl_crystal_density_method 'not measured'
_exptl_crystal_description prism
_exptl_crystal_F_000 520
_exptl_crystal_size_max 0.44
_exptl_crystal_size_mid 0.41
_exptl_crystal_size_min 0.35
_refine_diff_density_max 0.408
_refine_diff_density_min -0.505
_refine_diff_density_rms 0.083
_refine_ls_extinction_method none
_refine_ls_goodness_of_fit_ref 1.005
_refine_ls_hydrogen_treatment constr
_refine_ls_matrix_type full
_refine_ls_number_parameters 298
_refine_ls_number_reflns 4284
_refine_ls_number_restraints 0
_refine_ls_restrained_S_all 1.005
_refine_ls_R_factor_all 0.1175
_refine_ls_R_factor_gt 0.0506
_refine_ls_shift/su_max 0.001
_refine_ls_shift/su_mean 0.000
_refine_ls_structure_factor_coef Fsqd
_refine_ls_weighting_details 'calc w=1/[\s^2^(Fo^2^)+(0.0917P)^2^+0.1196P] where P=(Fo^2^+2Fc^2^)/3'
_refine_ls_weighting_scheme calc
_refine_ls_wR_factor_gt 0.1336
_refine_ls_wR_factor_ref 0.1721
_reflns_number_gt 2325
_reflns_number_total 4284
_reflns_threshold_expression >2sigma(I)
_cod_data_source_file jo502232q_si_002.cif
_cod_data_source_block ch15698
_cod_original_cell_volume 1208.23(11)
_cod_database_code 4030638

loop_
_symmetry_equiv_pos_as_xyz
'x, y, z'
'-x, -y, -z'

loop_
_atom_site_label
_atom_site_type_symbol
_atom_site_fract_x
_atom_site_fract_y
_atom_site_fract_z
_atom_site_U_iso_or_equiv
_atom_site_adp_type
_atom_site_occupancy
_atom_site_symmetry_multiplicity
_atom_site_calc_flag
_atom_site_refinement_flags
C1 C 0.4299(6) -0.1078(4) 0.8726(5) 0.0639(12) Uani 1 1 d .
C2 C 0.2874(6) -0.0437(4) 0.9237(4) 0.0679(13) Uani 1 1 d .
H2 H 0.2421 -0.0356 1.0083 0.082 Uiso 1 1 calc R
C3 C 0.2121(5) 0.0085(4) 0.8487(4) 0.0625(12) Uani 1 1 d .
H3 H 0.1157 0.0523 0.8835 0.075 Uiso 1 1 calc R
C4 C 0.2767(5) -0.0025(4) 0.7228(4) 0.0538(11) Uani 1 1 d .
C5 C 0.4203(5) -0.0716(4) 0.6738(4) 0.0645(12) Uani 1 1 d .
H5 H 0.4652 -0.0824 0.5893 0.077 Uiso 1 1 calc R
C6 C 0.4963(5) -0.1235(5) 0.7469(5) 0.0722(14) Uani 1 1 d .
H6 H 0.5921 -0.1692 0.7126 0.087 Uiso 1 1 calc R
C7 C 0.1990(5) 0.0556(4) 0.6427(4) 0.0528(11) Uani 1 1 d .
C8 C 0.0978(4) 0.1656(4) 0.6452(3) 0.0485(10) Uani 1 1 d .
C9 C 0.0663(5) 0.1731(4) 0.5359(4) 0.0511(11) Uani 1 1 d .
C10 C -0.0273(5) 0.2596(4) 0.4885(4) 0.0572(12) Uani 1 1 d .
H10 H -0.0881 0.3342 0.5304 0.069 Uiso 1 1 calc R
C11 C -0.0272(5) 0.2314(5) 0.3771(4) 0.0657(13) Uani 1 1 d .
C12 C -0.1314(8) 0.3031(7) 0.2235(6) 0.118(2) Uani 1 1 d .
H12A H -0.2035 0.3728 0.2086 0.177 Uiso 1 1 calc R
H12B H -0.1553 0.2253 0.2252 0.177 Uiso 1 1 calc R
H12C H -0.0404 0.2989 0.1594 0.177 Uiso 1 1 calc R
C13 C 0.0626(6) 0.1200(6) 0.3153(4) 0.0734(15) Uani 1 1 d .
H13 H 0.0595 0.1030 0.2410 0.088 Uiso 1 1 calc R
C14 C 0.1563(5) 0.0336(5) 0.3602(4) 0.0719(14) Uani 1 1 d .
H14 H 0.2170 -0.0409 0.3180 0.086 Uiso 1 1 calc R
C15 C 0.1560(5) 0.0630(5) 0.4715(4) 0.0553(11) Uani 1 1 d .
C16 C -0.1151(5) 0.2911(4) 0.8005(4) 0.0563(11) Uani 1 1 d .
C17 C -0.2044(4) 0.4279(4) 0.8418(4) 0.0568(12) Uani 1 1 d .
C18 C -0.3366(6) 0.4525(6) 0.8092(6) 0.0977(18) Uani 1 1 d .
H18A H -0.3963 0.5373 0.8335 0.147 Uiso 1 1 calc R
H18B H -0.3890 0.3928 0.8510 0.147 Uiso 1 1 calc R
H18C H -0.3080 0.4431 0.7223 0.147 Uiso 1 1 calc R
C19 C -0.2560(6) 0.4354(6) 0.9821(5) 0.0978(18) Uani 1 1 d .
H19A H -0.1750 0.4191 1.0063 0.147 Uiso 1 1 calc R
H19B H -0.3069 0.3732 1.0180 0.147 Uiso 1 1 calc R
H19C H -0.3184 0.5187 1.0095 0.147 Uiso 1 1 calc R
C20 C -0.1283(6) 0.5278(5) 0.7820(6) 0.0994(19) Uani 1 1 d .
H20A H -0.0443 0.5126 0.8019 0.149 Uiso 1 1 calc R
H20B H -0.1911 0.6103 0.8115 0.149 Uiso 1 1 calc R
H20C H -0.1009 0.5238 0.6948 0.149 Uiso 1 1 calc R
C21 C 0.1228(5) 0.3013(4) 0.7821(4) 0.0580(12) Uani 1 1 d .
C22 C 0.2650(5) 0.3076(4) 0.6939(5) 0.0602(12) Uani 1 1 d .
C23 C 0.2873(5) 0.3496(5) 0.5756(5) 0.0696(14) Uani 1 1 d .
H23 H 0.2125 0.3714 0.5467 0.083 Uiso 1 1 calc R
C24 C 0.4223(7) 0.3592(6) 0.4995(6) 0.0943(18) Uani 1 1 d .
H24 H 0.4383 0.3891 0.4199 0.113 Uiso 1 1 calc R
C25 C 0.5324(6) 0.3238(6) 0.5440(9) 0.108(2) Uani 1 1 d .
H25 H 0.6235 0.3283 0.4935 0.129 Uiso 1 1 calc R
C26 C 0.5082(8) 0.2825(6) 0.6609(10) 0.110(2) Uani 1 1 d .
H26 H 0.5831 0.2595 0.6898 0.132 Uiso 1 1 calc R
C27 C 0.3774(6) 0.2745(5) 0.7358(6) 0.0824(16) Uani 1 1 d .
H27 H 0.3625 0.2466 0.8159 0.099 Uiso 1 1 calc R
N1 N 0.0358(3) 0.2632(3) 0.7362(3) 0.0481(9) Uani 1 1 d .
O1 O 0.2407(3) -0.0097(3) 0.5335(3) 0.0613(8) Uani 1 1 d .
O2 O -0.1240(4) 0.3214(4) 0.3373(3) 0.0845(11) Uani 1 1 d .
O3 O -0.1702(4) 0.2087(4) 0.8079(3) 0.0907(12) Uani 1 1 d .
O4 O 0.0812(4) 0.3276(4) 0.8895(3) 0.0850(11) Uani 1 1 d .
Br1 Br 0.53518(7) -0.17696(5) 0.97455(6) 0.0960(3) Uani 1 1 d .

loop_
_atom_site_aniso_label
_atom_site_aniso_U_11
_atom_site_aniso_U_22
_atom_site_aniso_U_33
_atom_site_aniso_U_23
_atom_site_aniso_U_13
_atom_site_aniso_U_12
C1 0.073(4) 0.044(3) 0.081(4) 0.009(3) -0.038(3) -0.014(3)
C2 0.085(4) 0.062(3) 0.054(3) 0.008(2) -0.026(3) -0.018(3)
C3 0.063(3) 0.060(3) 0.055(3) 0.003(2) -0.018(3) -0.011(3)
C4 0.060(3) 0.046(3) 0.059(3) 0.007(2) -0.023(2) -0.019(2)
C5 0.068(3) 0.061(3) 0.062(3) -0.001(2) -0.026(3) -0.011(3)
C6 0.066(3) 0.059(3) 0.086(4) 0.004(3) -0.029(3) -0.008(3)
C7 0.056(3) 0.060(3) 0.046(2) -0.005(2) -0.016(2) -0.022(3)
C8 0.051(3) 0.055(3) 0.043(2) 0.003(2) -0.017(2) -0.020(2)
C9 0.052(3) 0.061(3) 0.045(2) 0.001(2) -0.015(2) -0.026(2)
C10 0.062(3) 0.067(3) 0.050(3) 0.008(2) -0.024(2) -0.029(3)
C11 0.073(3) 0.089(4) 0.054(3) 0.017(3) -0.029(3) -0.049(3)
C12 0.176(6) 0.139(6) 0.105(5) 0.036(4) -0.102(5) -0.081(5)
C13 0.092(4) 0.102(4) 0.047(3) 0.004(3) -0.029(3) -0.053(4)
C14 0.071(3) 0.086(4) 0.058(3) -0.017(3) -0.010(3) -0.032(3)
C15 0.054(3) 0.068(3) 0.051(3) 0.003(2) -0.022(2) -0.026(3)
C16 0.061(3) 0.062(3) 0.047(3) 0.006(2) -0.015(2) -0.027(3)
C17 0.050(3) 0.058(3) 0.053(3) 0.002(2) -0.012(2) -0.011(2)
C18 0.076(4) 0.107(5) 0.108(4) -0.006(4) -0.042(3) -0.009(3)
C19 0.099(4) 0.102(5) 0.067(4) -0.015(3) -0.020(3) 0.001(4)
C20 0.082(4) 0.060(4) 0.130(5) 0.007(3) -0.017(4) -0.015(3)
C21 0.061(3) 0.057(3) 0.061(3) -0.005(2) -0.030(3) -0.012(2)
C22 0.066(3) 0.046(3) 0.081(3) -0.003(2) -0.039(3) -0.016(2)
C23 0.061(3) 0.065(3) 0.084(4) -0.006(3) -0.022(3) -0.023(3)
C24 0.092(5) 0.081(4) 0.100(4) -0.007(3) -0.009(4) -0.041(4)
C25 0.050(4) 0.085(5) 0.170(7) -0.029(5) -0.007(5) -0.027(3)
C26 0.078(5) 0.086(5) 0.188(8) -0.011(5) -0.071(6) -0.020(4)
C27 0.075(4) 0.080(4) 0.113(4) -0.006(3) -0.055(4) -0.022(3)
N1 0.050(2) 0.052(2) 0.0439(19) -0.0014(17) -0.0184(17) -0.0148(18)
O1 0.0600(19) 0.061(2) 0.0613(18) -0.0127(16) -0.0159(16) -0.0176(16)
O2 0.093(3) 0.116(3) 0.070(2) 0.024(2) -0.053(2) -0.043(2)
O3 0.077(2) 0.080(3) 0.100(3) -0.014(2) 0.004(2) -0.042(2)
O4 0.085(2) 0.112(3) 0.064(2) -0.023(2) -0.0371(19) -0.014(2)
Br1 0.1182(6) 0.0751(5) 0.1133(5) 0.0148(3) -0.0763(5) -0.0140(4)

loop_
_atom_type_symbol
_atom_type_description
_atom_type_scat_dispersion_real
_atom_type_scat_dispersion_imag
_atom_type_scat_source
C C 0.0033 0.0016 'International Tables Vol C Tables 4.2.6.8 and 6.1.1.4'
H H 0.0000 0.0000 'International Tables Vol C Tables 4.2.6.8 and 6.1.1.4'
N N 0.0061 0.0033 'International Tables Vol C Tables 4.2.6.8 and 6.1.1.4'
O O 0.0106 0.0060 'International Tables Vol C Tables 4.2.6.8 and 6.1.1.4'
Br Br -0.2901 2.4595 'International Tables Vol C Tables 4.2.6.8 and 6.1.1.4'

loop_
_geom_angle_atom_site_label_1
_geom_angle_atom_site_label_2
_geom_angle_atom_site_label_3
_geom_angle
C2 C1 C6 120.4(5)
C2 C1 Br1 119.8(4)
C6 C1 Br1 119.8(4)
C1 C2 C3 119.5(4)
C1 C2 H2 120.3
C3 C2 H2 120.3
C2 C3 C4 121.4(5)
C2 C3 H3 119.3
C4 C3 H3 119.3
C3 C4 C5 117.8(4)
C3 C4 C7 121.7(4)
C5 C4 C7 120.5(4)
C6 C5 C4 121.4(4)
C6 C5 H5 119.3
C4 C5 H5 119.3
C5 C6 C1 119.4(5)
C5 C6 H6 120.3
C1 C6 H6 120.3
C8 C7 O1 109.7(4)
C8 C7 C4 134.4(4)
O1 C7 C4 115.7(4)
C7 C8 N1 127.0(3)
C7 C8 C9 108.6(4)
N1 C8 C9 124.3(4)
C15 C9 C10 119.9(4)
C15 C9 C8 104.7(4)
C10 C9 C8 135.4(4)
C11 C10 C9 118.0(5)
C11 C10 H10 121.0
C9 C10 H10 121.0
O2 C11 C10 114.2(5)
O2 C11 C13 124.9(4)
C10 C11 C13 120.9(5)
O2 C12 H12A 109.5
O2 C12 H12B 109.5
H12A C12 H12B 109.5
O2 C12 H12C 109.5
H12A C12 H12C 109.5
H12B C12 H12C 109.5
C14 C13 C11 122.1(4)
C14 C13 H13 119.0
C11 C13 H13 119.0
C13 C14 C15 116.6(5)
C13 C14 H14 121.7
C15 C14 H14 121.7
O1 C15 C14 126.4(5)
O1 C15 C9 111.0(3)
C14 C15 C9 122.5(5)
O3 C16 N1 117.7(4)
O3 C16 C17 121.6(4)
N1 C16 C17 120.2(4)
C20 C17 C18 109.0(4)
C20 C17 C19 111.0(4)
C18 C17 C19 107.1(4)
C20 C17 C16 114.4(4)
C18 C17 C16 106.3(4)
C19 C17 C16 108.7(4)
C17 C18 H18A 109.5
C17 C18 H18B 109.5
H18A C18 H18B 109.5
C17 C18 H18C 109.5
H18A C18 H18C 109.5
H18B C18 H18C 109.5
C17 C19 H19A 109.5
C17 C19 H19B 109.5
H19A C19 H19B 109.5
C17 C19 H19C 109.5
H19A C19 H19C 109.5
H19B C19 H19C 109.5
C17 C20 H20A 109.5
C17 C20 H20B 109.5
H20A C20 H20B 109.5
C17 C20 H20C 109.5
H20A C20 H20C 109.5
H20B C20 H20C 109.5
O4 C21 N1 120.4(4)
O4 C21 C22 122.5(4)
N1 C21 C22 117.1(4)
C23 C22 C27 119.7(5)
C23 C22 C21 122.6(4)
C27 C22 C21 117.6(5)
C22 C23 C24 119.6(5)
C22 C23 H23 120.2
C24 C23 H23 120.2
C25 C24 C23 119.1(6)
C25 C24 H24 120.5
C23 C24 H24 120.5
C26 C25 C24 120.4(6)
C26 C25 H25 119.8
C24 C25 H25 119.8
C27 C26 C25 121.0(6)
C27 C26 H26 119.5
C25 C26 H26 119.5
C26 C27 C22 120.3(6)
C26 C27 H27 119.9
C22 C27 H27 119.9
C21 N1 C16 121.3(3)
C21 N1 C8 120.0(3)
C16 N1 C8 116.3(3)
C15 O1 C7 105.9(3)
C11 O2 C12 119.0(5)

loop_
_geom_bond_atom_site_label_1
_geom_bond_atom_site_label_2
_geom_bond_distance
C1 C2 1.373(6)
C1 C6 1.383(7)
C1 Br1 1.888(5)
C2 C3 1.374(6)
C2 H2 0.9300
C3 C4 1.381(6)
C3 H3 0.9300
C4 C5 1.394(6)
C4 C7 1.454(6)
C5 C6 1.362(6)
C5 H5 0.9300
C6 H6 0.9300
C7 C8 1.349(6)
C7 O1 1.397(5)
C8 N1 1.426(5)
C8 C9 1.435(5)
C9 C15 1.384(6)
C9 C10 1.391(6)
C10 C11 1.381(6)
C10 H10 0.9300
C11 O2 1.379(6)
C11 C13 1.383(7)
C12 O2 1.412(6)
C12 H12A 0.9600
C12 H12B 0.9600
C12 H12C 0.9600
C13 C14 1.374(7)
C13 H13 0.9300
C14 C15 1.384(6)
C14 H14 0.9300
C15 O1 1.382(5)
C16 O3 1.195(5)
C16 N1 1.426(5)
C16 C17 1.537(6)
C17 C20 1.511(7)
C17 C18 1.521(7)
C17 C19 1.536(6)
C18 H18A 0.9600
C18 H18B 0.9600
C18 H18C 0.9600
C19 H19A 0.9600
C19 H19B 0.9600
C19 H19C 0.9600
C20 H20A 0.9600
C20 H20B 0.9600
C20 H20C 0.9600
C21 O4 1.210(5)
C21 N1 1.401(5)
C21 C22 1.480(6)
C22 C23 1.376(7)
C22 C27 1.386(6)
C23 C24 1.391(7)
C23 H23 0.9300
C24 C25 1.385(9)
C24 H24 0.9300
C25 C26 1.357(9)
C25 H25 0.9300
C26 C27 1.347(9)
C26 H26 0.9300
C27 H27 0.9300
